data_7100247
loop_
_publ_author_name
'Liu, Shuxia'
'Xie, Linhua'
'Gao, Bo'
'Zhang, Chundan'
'Sun, Chunyan'
'Li, Dehui'
'Su, Zhongmin'

_publ_section_title
;
 An organic--inorganic hybrid material constructed from a three-dimensional
 coordination complex cationic framework and entrapped hexadecavanadate
 clusters
;
_journal_coden_ASTM CHCOFS
_journal_issue 40
_journal_name_full
;
 Chemical Communications (Cambridge, United Kingdom)
;
_journal_page_first 5023
_journal_page_last 5025
_journal_paper_doi 10.1039/b508930a
_journal_year 2005
_chemical_formula_sum 'C50 H52 Cl N10 Ni2 O44 V16'
_chemical_formula_weight 2464.93
_space_group_IT_number 118
_symmetry_cell_setting tetragonal
_symmetry_space_group_name_Hall 'P -4 -2n'
_symmetry_space_group_name_H-M 'P -4 n 2'
_cell_angle_alpha 90.00
_cell_angle_beta 90.00
_cell_angle_gamma 90.00
_cell_formula_units_Z 2
_cell_length_a 17.074(2)
_cell_length_b 17.074(2)
_cell_length_c 14.606(3)
_cell_measurement_temperature 293(2)
_cell_volume 4257.8(12)
_diffrn_ambient_temperature 293(2)
_exptl_crystal_density_diffrn 1.923
_cod_database_code 7100247

loop_
_symmetry_equiv_pos_as_xyz
'x, y, z'
'-x, -y, z'
'y, -x, -z'
'-y, x, -z'
'x+1/2, -y+1/2, z+1/2'
'-x+1/2, y+1/2, z+1/2'
'y+1/2, x+1/2, -z+1/2'
'-y+1/2, -x+1/2, -z+1/2'

loop_
_atom_site_label
_atom_site_type_symbol
_atom_site_fract_x
_atom_site_fract_y
_atom_site_fract_z
_atom_site_U_iso_or_equiv
_atom_site_adp_type
_atom_site_occupancy
_atom_site_symmetry_multiplicity
_atom_site_calc_flag
_atom_site_refinement_flags
_atom_site_disorder_assembly
_atom_site_disorder_group
V1 V 0.88776(7) 0.12203(7) 0.12782(7) 0.0105(2) Uani 1 1 d . . .
V2 V 0.81542(7) 0.04842(7) -0.08916(10) 0.0152(3) Uani 1 1 d . . .
V3 V 0.81163(7) -0.03217(7) 0.08669(10) 0.0146(3) Uani 1 1 d . . .
V4 V 1.07144(9) 0.06536(9) 0.23017(8) 0.0293(3) Uani 1 1 d . . .
Cl1 Cl 0.0000 0.0000 0.0000 0.0318(8) Uani 1 4 d S . .
Ni1 Ni 0.75467(5) 0.25467(5) 0.2500 0.0086(2) Uani 1 2 d S . .
N1 N 0.6611(4) 0.2223(4) 0.1606(5) 0.0185(14) Uani 1 1 d . . .
N2 N 0.7859(4) 0.3489(4) 0.1598(4) 0.0137(12) Uani 1 1 d . . .
N3 N 0.0000 0.5000 0.0070(16) 0.021(4) Uiso 0.50 2 d SPDU . .
N4 N 0.0000 0.5000 -0.1547(16) 0.027(5) Uiso 0.25 2 d SPD . .
N5 N 0.0000 0.5000 0.151(3) 0.017(8) Uiso 0.25 2 d SPDU . .
C1 C 0.8042(6) 0.3359(5) 0.0734(7) 0.030(2) Uani 1 1 d . . .
H1 H 0.8151 0.2849 0.0552 0.037 Uiso 1 1 calc R . .
C2 C 0.8077(7) 0.3958(5) 0.0077(6) 0.033(2) Uani 1 1 d . . .
H2 H 0.8192 0.3840 -0.0530 0.039 Uiso 1 1 calc R . .
C3 C 0.7944(5) 0.4706(5) 0.0331(6) 0.0192(16) Uani 1 1 d . . .
C4 C 0.7751(6) 0.4847(5) 0.1249(7) 0.028(2) Uani 1 1 d . . .
H4 H 0.7641 0.5353 0.1445 0.034 Uiso 1 1 calc R . .
C5 C 0.7725(6) 0.4232(5) 0.1861(7) 0.0247(18) Uani 1 1 d . . .
H5 H 0.7613 0.4334 0.2472 0.030 Uiso 1 1 calc R . .
C6 C 0.5870(5) 0.2370(6) 0.1833(6) 0.0241(18) Uani 1 1 d . . .
H6 H 0.5771 0.2527 0.2431 0.029 Uiso 1 1 calc R . .
C7 C 0.5246(5) 0.2309(6) 0.1258(7) 0.030(2) Uani 1 1 d . . .
H7 H 0.4743 0.2407 0.1474 0.035 Uiso 1 1 calc R . .
C8 C 0.5360(5) 0.2099(5) 0.0343(7) 0.0244(19) Uani 1 1 d . . .
C9 C 0.6117(5) 0.1875(6) 0.0118(6) 0.0249(19) Uani 1 1 d . . .
H9 H 0.6222 0.1676 -0.0461 0.030 Uiso 1 1 calc R . .
C10 C 0.6712(5) 0.1946(5) 0.0740(6) 0.0206(17) Uani 1 1 d . . .
H10 H 0.7213 0.1796 0.0562 0.025 Uiso 1 1 calc R . .
C11 C 0.0000 0.5000 0.1926(14) 0.009(3) Uiso 0.50 2 d SPDU . .
C12 C -0.0006(11) 0.4326(10) 0.1470(14) 0.029(4) Uiso 0.50 1 d PDU . .
C13 C 0.0002(12) 0.4317(11) 0.0486(15) 0.034(4) Uiso 0.50 1 d PDU . .
C14 C 0.0434(14) 0.5512(14) -0.1992(15) 0.046(5) Uiso 0.50 1 d PD . .
C15 C 0.0000 0.5000 -0.1547(16) 0.027(5) Uiso 0.25 2 d SP . .
C16 C 0.0000 0.5000 -0.0434(18) 0.000(5) Uiso 0.25 2 d SPDU . .
C17 C -0.0056(18) 0.4282(13) 0.007(2) 0.012(5) Uiso 0.25 1 d PDU . .
C18 C -0.0047(14) 0.4322(13) 0.1052(19) 0.005(4) Uiso 0.25 1 d PDU . .
O1 O 0.8295(3) 0.1823(3) 0.1817(3) 0.0133(9) Uani 1 1 d . . .
O2 O 0.9910(3) 0.1298(3) 0.1819(4) 0.0146(11) Uani 1 1 d . . .
O3 O 0.9411(3) 0.1857(3) 0.0385(4) 0.0178(11) Uani 1 1 d . . .
O4 O 0.8711(3) 0.0199(3) 0.1816(4) 0.0169(11) Uani 1 1 d . . .
O5 O 0.8203(3) 0.0731(3) 0.0367(4) 0.0159(11) Uani 1 1 d . . .
O6 O 0.8798(3) 0.1329(3) -0.1227(3) 0.0216(11) Uani 1 1 d . . .
O7 O 0.7289(4) 0.0690(4) -0.1254(5) 0.0280(14) Uani 1 1 d . . .
O8 O 0.7240(3) -0.0429(4) 0.1224(4) 0.0255(13) Uani 1 1 d . . .
O9 O 1.1134(4) 0.1045(4) 0.3173(3) 0.0377(15) Uani 1 1 d . . .
O10 O 1.0000 0.0000 0.2832(4) 0.0232(14) Uani 1 2 d S . .
O1W O 1.0000 0.0000 0.473(3) 0.147(16) Uiso 0.50 2 d SP . .
O2W O 0.946(2) 0.073(2) 0.483(2) 0.144(11) Uiso 0.50 1 d P . .
O3W O 0.748(3) 0.731(3) 0.193(2) 0.22(2) Uiso 0.50 1 d P . .
O4W O 0.6753(17) 0.8247(17) 0.2500 0.111(12) Uiso 0.50 2 d SP . .

loop_
_atom_site_aniso_label
_atom_site_aniso_U_11
_atom_site_aniso_U_22
_atom_site_aniso_U_33
_atom_site_aniso_U_23
_atom_site_aniso_U_13
_atom_site_aniso_U_12
V1 0.0100(5) 0.0086(5) 0.0130(4) -0.0009(4) 0.0006(4) 0.0030(4)
V2 0.0120(6) 0.0161(6) 0.0174(6) 0.0002(5) -0.0017(5) -0.0004(4)
V3 0.0136(6) 0.0153(6) 0.0148(6) 0.0006(5) 0.0004(5) -0.0003(5)
V4 0.0364(9) 0.0330(8) 0.0185(5) -0.0085(6) -0.0112(6) 0.0196(6)
Cl1 0.0237(11) 0.0237(11) 0.048(2) 0.000 0.000 0.000
Ni1 0.0087(3) 0.0087(3) 0.0083(4) -0.0001(3) 0.0001(3) 0.0004(4)
N1 0.015(3) 0.018(3) 0.022(4) 0.002(3) 0.003(3) -0.001(2)
N2 0.021(3) 0.012(3) 0.008(3) 0.005(2) 0.005(2) 0.003(2)
C1 0.045(5) 0.017(4) 0.030(5) 0.005(4) 0.011(4) -0.001(4)
C2 0.064(7) 0.022(4) 0.012(4) 0.014(3) -0.005(4) 0.001(4)
C3 0.024(4) 0.019(4) 0.015(4) 0.002(3) -0.004(3) -0.001(3)
C4 0.045(5) 0.007(3) 0.033(5) 0.008(3) 0.002(4) 0.003(3)
C5 0.029(4) 0.023(4) 0.022(4) -0.005(3) 0.008(3) -0.005(3)
C6 0.015(4) 0.042(5) 0.016(4) -0.007(4) -0.001(3) -0.003(4)
C7 0.015(4) 0.041(5) 0.032(5) -0.020(4) 0.003(4) 0.001(4)
C8 0.023(4) 0.023(4) 0.027(5) -0.003(3) -0.012(3) 0.001(3)
C9 0.018(4) 0.039(5) 0.018(4) -0.013(4) 0.004(3) 0.007(4)
C10 0.016(3) 0.032(4) 0.014(4) -0.001(3) 0.003(3) 0.009(3)
O1 0.009(2) 0.018(3) 0.0125(18) -0.0033(19) -0.0008(18) 0.0030(17)
O2 0.011(2) 0.016(3) 0.016(3) 0.000(2) 0.0001(19) -0.0023(19)
O3 0.015(3) 0.019(3) 0.019(3) 0.001(2) 0.002(2) 0.003(2)
O4 0.021(3) 0.013(2) 0.017(3) 0.002(2) 0.002(2) 0.006(2)
O5 0.016(3) 0.022(3) 0.009(2) -0.002(2) -0.001(2) 0.007(2)
O6 0.016(3) 0.025(3) 0.024(2) 0.008(2) 0.001(2) -0.003(2)
O7 0.019(3) 0.026(3) 0.039(4) 0.008(3) -0.008(3) 0.000(2)
O8 0.015(3) 0.032(3) 0.029(3) 0.004(3) 0.008(2) -0.005(2)
O9 0.043(4) 0.049(4) 0.021(2) -0.006(3) -0.012(3) 0.008(3)
O10 0.018(4) 0.030(5) 0.021(3) 0.000 0.000 0.002(3)

loop_
_geom_bond_atom_site_label_1
_geom_bond_atom_site_label_2
_geom_bond_distance
_geom_bond_site_symmetry_2
_geom_bond_publ_flag
V1 O1 1.633(4) . ?
V1 O3 1.928(6) . ?
V1 O4 1.933(6) . ?
V1 O2 1.937(5) . ?
V1 O5 1.948(5) . ?
V1 V3 2.9969(18) . ?
V1 V2 2.9973(18) 3_665 ?
V2 O7 1.608(6) . ?
V2 O6 1.878(6) . ?
V2 O5 1.888(6) . ?
V2 O2 1.915(5) 4_645 ?
V2 O3 1.976(6) 4_645 ?
V2 V3 2.9145(17) . ?
V2 V4 2.922(2) 4_645 ?
V2 V1 2.9973(18) 4_645 ?
V3 O8 1.595(5) . ?
V3 O6 1.853(6) 4_645 ?
V3 O3 1.884(6) 4_645 ?
V3 O4 1.935(6) . ?
V3 O5 1.945(6) . ?
V3 V4 2.949(2) 2_755 ?
V4 O9 1.607(5) . ?
V4 O10 1.826(3) . ?
V4 O4 1.893(6) 2_755 ?
V4 O2 1.895(6) . ?
V4 O6 2.107(5) 3_665 ?
V4 V2 2.922(2) 3_665 ?
V4 V3 2.949(2) 2_755 ?
Ni1 O1 2.038(4) . ?
Ni1 O1 2.038(4) 7_545 ?
Ni1 N1 2.137(7) . ?
Ni1 N1 2.137(7) 7_545 ?
Ni1 N2 2.146(6) 7_545 ?
Ni1 N2 2.146(6) . ?
N1 C6 1.331(11) . ?
N1 C10 1.361(11) . ?
N2 C1 1.319(12) . ?
N2 C5 1.346(10) . ?
N3 C16 0.74(3) . ?
N3 C17 1.23(2) . ?
N3 C17 1.23(2) 2_565 ?
N3 C13 1.31(2) . ?
N3 C13 1.31(2) 2_565 ?
N3 C18 1.85(3) 2_565 ?
N3 C18 1.85(3) . ?
N4 C14 1.32(2) 2_565 ?
N4 C14 1.32(2) . ?
N4 C16 1.63(3) . ?
N5 C11 0.61(4) . ?
N5 C12 1.153(18) . ?
N5 C12 1.153(18) 2_565 ?
N5 C18 1.34(3) . ?
N5 C18 1.34(3) 2_565 ?
N5 C13 1.90(4) . ?
N5 C13 1.90(4) 2_565 ?
C1 C2 1.404(12) . ?
C2 C3 1.349(13) . ?
C3 C4 1.401(13) . ?
C3 C8 1.490(9) 4_655 ?
C4 C5 1.379(12) . ?
C6 C7 1.360(12) . ?
C7 C8 1.397(13) . ?
C8 C9 1.388(12) . ?
C8 C3 1.490(9) 3_565 ?
C9 C10 1.367(12) . ?
C11 C12 1.33(2) . ?
C11 C12 1.33(2) 2_565 ?
C11 C11 1.68(4) 7_455 ?
C11 C18 1.72(3) . ?
C11 C18 1.72(3) 2_565 ?
C12 C18 0.61(2) . ?
C12 C13 1.44(2) . ?
C13 C17 0.62(3) . ?
C13 C18 0.83(3) . ?
C13 C16 1.78(3) . ?
C14 C14 1.50(4) 7_454 ?
C16 C17 1.43(3) . ?
C16 C17 1.43(3) 2_565 ?
C16 C13 1.78(3) 2_565 ?
C17 C18 1.44(3) . ?
O2 V2 1.915(5) 3_665 ?
O3 V3 1.884(6) 3_665 ?
O3 V2 1.976(6) 3_665 ?
O4 V4 1.893(6) 2_755 ?
O6 V3 1.853(6) 3_665 ?
O6 V4 2.107(5) 4_645 ?
O10 V4 1.826(3) 2_755 ?
O1W O1W 0.80(8) 3_666 ?
O1W O2W 1.56(3) 2_755 ?
O1W O2W 1.56(3) . ?
O1W O2W 1.69(3) 3_666 ?
O1W O2W 1.69(3) 4_646 ?
O2W O1W 1.69(3) 3_666 ?
O3W O3W 1.74(7) 8_665 ?
